data_7152322
loop_
_publ_author_name
'Huang, Jing-Mei'
'Ye, Zhi-Jun'
'Chen, Dong-Song'
'Zhu, Hong'

_publ_section_title
;
 Iodine mediated/Br\/onsted acid-catalyzed dimerization of vinylarenes: a
 tandem reaction through Ritter trapping to produce
 N-(4-iodo-1,3-diarylbutyl) acetamides.
;
_journal_issue 18
_journal_name_full 'Organic &amp; biomolecular chemistry'
_journal_page_first 3610
_journal_page_last 3612
_journal_paper_doi 10.1039/c2ob25142f
_journal_volume 10
_journal_year 2012
_chemical_absolute_configuration ad
_chemical_formula_moiety 'C18 H20 I N O'
_chemical_formula_sum 'C18 H20 I N O'
_chemical_formula_weight 393.25
_chemical_name_systematic
;

?

;
_space_group_IT_number 9
_symmetry_cell_setting monoclinic
_symmetry_space_group_name_Hall 'C -2yc'
_symmetry_space_group_name_H-M 'C 1 c 1'
_atom_sites_solution_hydrogens geom
_atom_sites_solution_primary direct
_atom_sites_solution_secondary difmap
_audit_creation_method SHELXL-97
_cell_angle_alpha 90.00
_cell_angle_beta 120.648(2)
_cell_angle_gamma 90.00
_cell_formula_units_Z 4
_cell_length_a 10.3319(4)
_cell_length_b 21.2699(8)
_cell_length_c 9.3647(4)
_cell_measurement_reflns_used 8170
_cell_measurement_temperature 173(2)
_cell_measurement_theta_max 30.47
_cell_measurement_theta_min 2.48
_cell_volume 1770.50(13)
_computing_cell_refinement 'Bruker SMART'
_computing_data_collection 'Bruker SMART'
_computing_data_reduction 'Bruker SAINT'
_computing_molecular_graphics 'Bruker SHELXTL'
_computing_publication_material 'Bruker SHELXTL'
_computing_structure_refinement 'SHELXL-97 (Sheldrick, 1997)'
_computing_structure_solution 'SHELXS-97 (Sheldrick, 1990)'
_diffrn_ambient_temperature 173(2)
_diffrn_measured_fraction_theta_full 0.996
_diffrn_measured_fraction_theta_max 0.996
_diffrn_measurement_device_type 'CCD area detector'
_diffrn_measurement_method 'phi and omega scans'
_diffrn_radiation_monochromator graphite
_diffrn_radiation_source 'fine-focus sealed tube'
_diffrn_radiation_type MoK\a
_diffrn_radiation_wavelength 0.71073
_diffrn_reflns_av_R_equivalents 0.0223
_diffrn_reflns_av_sigmaI/netI 0.0331
_diffrn_reflns_limit_h_max 14
_diffrn_reflns_limit_h_min -14
_diffrn_reflns_limit_k_max 30
_diffrn_reflns_limit_k_min -30
_diffrn_reflns_limit_l_max 13
_diffrn_reflns_limit_l_min -13
_diffrn_reflns_number 12308
_diffrn_reflns_theta_full 30.52
_diffrn_reflns_theta_max 30.52
_diffrn_reflns_theta_min 1.91
_exptl_absorpt_coefficient_mu 1.808
_exptl_absorpt_correction_T_max 0.7138
_exptl_absorpt_correction_T_min 0.6131
_exptl_absorpt_correction_type multi-scan
_exptl_absorpt_process_details sadabs
_exptl_crystal_colour colourless
_exptl_crystal_density_diffrn 1.475
_exptl_crystal_density_meas 0
_exptl_crystal_density_method 'not measured'
_exptl_crystal_description prism
_exptl_crystal_F_000 784
_exptl_crystal_size_max 0.30
_exptl_crystal_size_mid 0.25
_exptl_crystal_size_min 0.20
_refine_diff_density_max 1.194
_refine_diff_density_min -1.047
_refine_diff_density_rms 0.194
_refine_ls_abs_structure_details 'Flack H D (1983), Acta Cryst. A39, 876-881'
_refine_ls_abs_structure_Flack -0.02(3)
_refine_ls_extinction_method none
_refine_ls_goodness_of_fit_ref 1.156
_refine_ls_hydrogen_treatment constr
_refine_ls_matrix_type full
_refine_ls_number_parameters 191
_refine_ls_number_reflns 4293
_refine_ls_number_restraints 2
_refine_ls_restrained_S_all 1.155
_refine_ls_R_factor_all 0.0368
_refine_ls_R_factor_gt 0.0339
_refine_ls_shift/su_max 0.002
_refine_ls_shift/su_mean 0.000
_refine_ls_structure_factor_coef Fsqd
_refine_ls_weighting_details 'calc w=1/[\s^2^(Fo^2^)+(0.0501P)^2^+2.6421P] where P=(Fo^2^+2Fc^2^)/3'
_refine_ls_weighting_scheme calc
_refine_ls_wR_factor_gt 0.0975
_refine_ls_wR_factor_ref 0.1084
_reflns_number_gt 4053
_reflns_number_total 4293
_reflns_threshold_expression >2sigma(I)
_cod_data_source_file c2ob25142f.txt
_cod_data_source_block ltp64
_cod_depositor_comments
;
The following automatic conversions were performed:

'_symmetry_cell_setting' value 'Monoclinic' changed to 'monoclinic'
according to /home/saulius/struct/CIF-dictionaries/cif_core.dic
dictionary named 'cif_core.dic' version 2.4.1 from 2010-06-29.

Automatic conversion script
Id: cif_fix_values 1715 2011-07-08 13:25:40Z adriana 
;
_cod_original_cell_volume 1770.50(12)
_cod_original_sg_symbol_H-M Cc
_cod_database_code 7152322

loop_
_symmetry_equiv_pos_as_xyz
'x, y, z'
'x, -y, z+1/2'
'x+1/2, y+1/2, z'
'x+1/2, -y+1/2, z+1/2'

loop_
_atom_site_label
_atom_site_type_symbol
_atom_site_fract_x
_atom_site_fract_y
_atom_site_fract_z
_atom_site_U_iso_or_equiv
_atom_site_adp_type
_atom_site_occupancy
_atom_site_symmetry_multiplicity
_atom_site_calc_flag
_atom_site_refinement_flags
C1 C 0.6085(5) 0.78335(19) 0.2899(6) 0.0400(8) Uani 1 1 d .
H1A H 0.5315 0.7897 0.1716 0.048 Uiso 1 1 calc R
H1B H 0.5732 0.7491 0.3332 0.048 Uiso 1 1 calc R
C2 C 0.6226(4) 0.84380(16) 0.3855(5) 0.0325(7) Uani 1 1 d .
H2 H 0.6665 0.8772 0.3476 0.039 Uiso 1 1 calc R
C3 C 0.7222(4) 0.83693(17) 0.5725(5) 0.0334(7) Uani 1 1 d .
C4 C 0.6881(5) 0.7946(2) 0.6605(6) 0.0426(9) Uani 1 1 d .
H4 H 0.6057 0.7665 0.6030 0.051 Uiso 1 1 calc R
C5 C 0.7746(6) 0.7929(2) 0.8345(7) 0.0525(12) Uani 1 1 d .
H5 H 0.7507 0.7635 0.8939 0.063 Uiso 1 1 calc R
C6 C 0.8946(6) 0.8338(3) 0.9207(6) 0.0534(13) Uani 1 1 d .
H6 H 0.9512 0.8335 1.0385 0.064 Uiso 1 1 calc R
C7 C 0.9298(6) 0.8747(3) 0.8321(6) 0.0514(12) Uani 1 1 d .
H7 H 1.0136 0.9021 0.8891 0.062 Uiso 1 1 calc R
C8 C 0.8440(5) 0.8765(2) 0.6600(6) 0.0409(9) Uani 1 1 d .
H8 H 0.8696 0.9055 0.6011 0.049 Uiso 1 1 calc R
C9 C 0.4617(4) 0.86352(17) 0.3355(5) 0.0326(7) Uani 1 1 d .
H9A H 0.4053 0.8729 0.2152 0.039 Uiso 1 1 calc R
H9B H 0.4114 0.8276 0.3544 0.039 Uiso 1 1 calc R
C10 C 0.4522(4) 0.92082(16) 0.4292(4) 0.0289(6) Uani 1 1 d .
H10 H 0.5175 0.9124 0.5508 0.035 Uiso 1 1 calc R
C11 C 0.2918(4) 0.92876(16) 0.3919(5) 0.0323(7) Uani 1 1 d .
C12 C 0.1860(5) 0.9644(2) 0.2582(6) 0.0449(10) Uani 1 1 d .
H12 H 0.2138 0.9863 0.1893 0.054 Uiso 1 1 calc R
C13 C 0.0382(6) 0.9676(2) 0.2265(8) 0.0563(13) Uani 1 1 d .
H13 H -0.0343 0.9916 0.1348 0.068 Uiso 1 1 calc R
C14 C -0.0044(5) 0.9366(3) 0.3258(7) 0.0538(12) Uani 1 1 d .
H14 H -0.1046 0.9398 0.3040 0.065 Uiso 1 1 calc R
C15 C 0.1000(6) 0.9014(3) 0.4559(7) 0.0516(11) Uani 1 1 d .
H15 H 0.0716 0.8800 0.5246 0.062 Uiso 1 1 calc R
C16 C 0.2471(5) 0.8964(2) 0.4893(5) 0.0418(9) Uani 1 1 d .
H16 H 0.3175 0.8710 0.5787 0.050 Uiso 1 1 calc R
C17 C 0.5572(5) 1.02681(18) 0.4878(5) 0.0317(7) Uani 1 1 d .
C18 C 0.6095(5) 1.0823(2) 0.4335(5) 0.0403(9) Uani 1 1 d .
H18A H 0.5268 1.1125 0.3771 0.061 Uiso 1 1 calc R
H18B H 0.6423 1.0686 0.3570 0.061 Uiso 1 1 calc R
H18C H 0.6938 1.1024 0.5306 0.061 Uiso 1 1 calc R
I1 I 0.81579(7) 0.754913(14) 0.30699(8) 0.05164(11) Uani 1 1 d .
N1 N 0.5104(4) 0.97683(16) 0.3901(4) 0.0300(6) Uani 1 1 d .
H1 H 0.5145 0.9773 0.2984 0.036 Uiso 1 1 calc R
O1 O 0.5588(5) 1.02866(16) 0.6212(4) 0.0516(9) Uani 1 1 d .

loop_
_atom_site_aniso_label
_atom_site_aniso_U_11
_atom_site_aniso_U_22
_atom_site_aniso_U_33
_atom_site_aniso_U_23
_atom_site_aniso_U_13
_atom_site_aniso_U_12
C1 0.052(2) 0.0350(18) 0.038(2) -0.0105(16) 0.0259(19) -0.0027(16)
C2 0.0434(19) 0.0262(14) 0.0310(18) -0.0026(13) 0.0213(16) -0.0036(13)
C3 0.0365(17) 0.0292(15) 0.0345(19) -0.0048(14) 0.0182(15) 0.0028(13)
C4 0.053(2) 0.0325(18) 0.045(2) 0.0031(17) 0.027(2) 0.0063(16)
C5 0.075(3) 0.043(2) 0.052(3) 0.014(2) 0.041(3) 0.026(2)
C6 0.066(3) 0.057(3) 0.030(2) -0.002(2) 0.019(2) 0.033(2)
C7 0.048(2) 0.059(3) 0.036(2) -0.022(2) 0.0130(19) 0.004(2)
C8 0.0379(19) 0.042(2) 0.040(2) -0.0080(17) 0.0185(17) -0.0044(15)
C9 0.0397(18) 0.0287(15) 0.0261(17) -0.0015(13) 0.0144(15) -0.0024(13)
C10 0.0379(17) 0.0263(14) 0.0253(16) -0.0007(12) 0.0180(14) -0.0025(12)
C11 0.0405(18) 0.0260(14) 0.0317(18) -0.0053(13) 0.0193(15) -0.0054(13)
C12 0.051(2) 0.039(2) 0.045(3) 0.0046(19) 0.025(2) -0.0032(18)
C13 0.045(2) 0.044(2) 0.066(4) 0.002(2) 0.018(2) 0.0071(19)
C14 0.040(2) 0.062(3) 0.061(3) -0.023(3) 0.027(2) -0.007(2)
C15 0.048(2) 0.065(3) 0.050(3) -0.010(2) 0.031(2) -0.016(2)
C16 0.043(2) 0.047(2) 0.034(2) 0.0052(17) 0.0187(17) -0.0076(17)
C17 0.0427(19) 0.0326(16) 0.0249(18) -0.0029(14) 0.0210(15) -0.0062(14)
C18 0.053(2) 0.0373(18) 0.0311(19) -0.0018(15) 0.0220(18) -0.0178(17)
I1 0.05660(16) 0.05708(17) 0.04384(16) -0.00883(18) 0.02748(12) 0.00951(19)
N1 0.0442(17) 0.0316(15) 0.0223(13) -0.0006(12) 0.0229(13) -0.0014(13)
O1 0.093(3) 0.0421(15) 0.0384(17) -0.0131(14) 0.0475(18) -0.0239(16)

loop_
_atom_type_symbol
_atom_type_description
_atom_type_scat_dispersion_real
_atom_type_scat_dispersion_imag
_atom_type_scat_source
C C 0.0033 0.0016 'International Tables Vol C Tables 4.2.6.8 and 6.1.1.4'
H H 0.0000 0.0000 'International Tables Vol C Tables 4.2.6.8 and 6.1.1.4'
N N 0.0061 0.0033 'International Tables Vol C Tables 4.2.6.8 and 6.1.1.4'
O O 0.0106 0.0060 'International Tables Vol C Tables 4.2.6.8 and 6.1.1.4'
I I -0.4742 1.8119 'International Tables Vol C Tables 4.2.6.8 and 6.1.1.4'

loop_
_geom_angle_atom_site_label_1
_geom_angle_atom_site_label_2
_geom_angle_atom_site_label_3
_geom_angle
C2 C1 I1 113.5(3)
C3 C2 C1 113.6(3)
C3 C2 C9 111.7(3)
C1 C2 C9 106.6(3)
C8 C3 C4 118.4(4)
C8 C3 C2 120.1(4)
C4 C3 C2 121.4(4)
C3 C4 C5 120.2(4)
C6 C5 C4 120.7(5)
C7 C6 C5 118.7(4)
C6 C7 C8 120.6(5)
C3 C8 C7 121.4(5)
C10 C9 C2 114.6(3)
N1 C10 C11 113.0(3)
N1 C10 C9 110.4(3)
C11 C10 C9 109.7(3)
C12 C11 C16 119.1(4)
C12 C11 C10 122.1(4)
C16 C11 C10 118.7(4)
C11 C12 C13 119.2(5)
C14 C13 C12 121.4(5)
C15 C14 C13 118.9(5)
C14 C15 C16 121.2(5)
C15 C16 C11 120.2(4)
O1 C17 N1 122.3(4)
O1 C17 C18 119.8(4)
N1 C17 C18 117.9(3)
C17 N1 C10 122.2(3)

loop_
_geom_bond_atom_site_label_1
_geom_bond_atom_site_label_2
_geom_bond_distance
C1 C2 1.531(5)
C1 I1 2.151(4)
C2 C3 1.519(5)
C2 C9 1.538(5)
C3 C8 1.383(6)
C3 C4 1.383(6)
C4 C5 1.404(7)
C5 C6 1.387(8)
C6 C7 1.374(8)
C7 C8 1.389(7)
C9 C10 1.534(5)
C10 N1 1.463(5)
C10 C11 1.519(5)
C11 C12 1.393(6)
C11 C16 1.395(6)
C12 C13 1.401(7)
C13 C14 1.382(9)
C14 C15 1.367(8)
C15 C16 1.391(7)
C17 O1 1.241(4)
C17 N1 1.323(5)
C17 C18 1.492(5)
